data_4324546
loop_
_publ_author_name
'Manish K. Sharma'
'Parimal K. Bharadwaj'

_publ_section_title
;
 A Dynamic Open Framework Exhibiting Guest- and/or Temperature-Induced
 Bicycle-Pedal Motion in Single-Crystal to Single-Crystal Transformation
;
_journal_name_full 'Inorganic Chemistry'
_journal_page_first 1889
_journal_page_last 1897
_journal_paper_doi 10.1021/ic102305v
_journal_volume 50
_journal_year 2011
_chemical_formula_moiety 'C48 H54 Cd Cl2 N14 O12'
_chemical_formula_sum 'C48 H54 Cd Cl2 N14 O12'
_chemical_formula_weight 1202.35
_chemical_name_systematic
;
 ?
;
_space_group_IT_number 2
_symmetry_cell_setting triclinic
_symmetry_space_group_name_Hall '-P 1'
_symmetry_space_group_name_H-M 'P -1'
_atom_sites_solution_hydrogens geom
_atom_sites_solution_primary direct
_atom_sites_solution_secondary difmap
_audit_creation_method SHELXL-97
_cell_angle_alpha 77.703(6)
_cell_angle_beta 75.330(5)
_cell_angle_gamma 84.982(5)
_cell_formula_units_Z 1
_cell_length_a 9.304(3)
_cell_length_b 10.370(5)
_cell_length_c 15.502(2)
_cell_measurement_reflns_used 999
_cell_measurement_temperature 100(2)
_cell_measurement_theta_max 25.00
_cell_measurement_theta_min 2.01
_cell_volume 1412.8(8)
_computing_cell_refinement 'SAINT 6.45 ( Bruker, 2003)'
_computing_data_collection 'SMART 5.628 (Bruker, 2003)'
_computing_data_reduction 'SAINT 6.45 ( Bruker, 2003)'
_computing_molecular_graphics 'DIAMOND 2.1e'
_computing_structure_refinement 'SHELXL-97 (Sheldrick, 1997)'
_computing_structure_solution SIR-97
_diffrn_ambient_temperature 100(2)
_diffrn_measured_fraction_theta_full 0.982
_diffrn_measured_fraction_theta_max 0.982
_diffrn_measurement_device_type 'BRUKER SMART APEX'
_diffrn_measurement_method /w-scans
_diffrn_radiation_monochromator graphite
_diffrn_radiation_source 'fine-focus sealed tube'
_diffrn_radiation_type MoK\a
_diffrn_radiation_wavelength 0.71069
_diffrn_reflns_av_R_equivalents 0.0421
_diffrn_reflns_av_sigmaI/netI 0.0876
_diffrn_reflns_limit_h_max 11
_diffrn_reflns_limit_h_min -10
_diffrn_reflns_limit_k_max 11
_diffrn_reflns_limit_k_min -12
_diffrn_reflns_limit_l_max 18
_diffrn_reflns_limit_l_min -16
_diffrn_reflns_number 7203
_diffrn_reflns_theta_full 25.00
_diffrn_reflns_theta_max 25.00
_diffrn_reflns_theta_min 2.01
_exptl_absorpt_coefficient_mu 0.551
_exptl_absorpt_correction_T_max 0.9318
_exptl_absorpt_correction_T_min 0.9170
_exptl_absorpt_correction_type empirical
_exptl_absorpt_process_details SADABS
_exptl_crystal_colour orange
_exptl_crystal_density_diffrn 1.413
_exptl_crystal_description block
_exptl_crystal_F_000 618
_exptl_crystal_size_max 0.16
_exptl_crystal_size_mid 0.14
_exptl_crystal_size_min 0.13
_refine_diff_density_max 0.726
_refine_diff_density_min -0.911
_refine_diff_density_rms 0.168
_refine_ls_extinction_method none
_refine_ls_goodness_of_fit_ref 1.070
_refine_ls_hydrogen_treatment refU
_refine_ls_matrix_type full
_refine_ls_number_parameters 339
_refine_ls_number_reflns 4881
_refine_ls_number_restraints 1
_refine_ls_restrained_S_all 1.071
_refine_ls_R_factor_all 0.1040
_refine_ls_R_factor_gt 0.0790
_refine_ls_shift/su_max 0.000
_refine_ls_shift/su_mean 0.000
_refine_ls_structure_factor_coef Fsqd
_refine_ls_weighting_details 'calc w=1/[\s^2^(Fo^2^)+(0.1411P)^2^+0.7955P] where P=(Fo^2^+2Fc^2^)/3'
_refine_ls_weighting_scheme calc
_refine_ls_wR_factor_gt 0.2033
_refine_ls_wR_factor_ref 0.2431
_reflns_number_gt 3812
_reflns_number_total 4881
_reflns_threshold_expression >2sigma(I)
_cod_data_source_file ic102305v_si_002_6.cif
_cod_data_source_block Compound3
_cod_database_code 4324546

loop_
_symmetry_equiv_pos_as_xyz
'x, y, z'
'-x, -y, -z'

loop_
_atom_site_label
_atom_site_type_symbol
_atom_site_fract_x
_atom_site_fract_y
_atom_site_fract_z
_atom_site_U_iso_or_equiv
_atom_site_adp_type
_atom_site_occupancy
_atom_site_symmetry_multiplicity
_atom_site_calc_flag
_atom_site_refinement_flags
Cd1 Cd 0.5000 0.0000 0.5000 0.0434(3) Uani 1 2 d S
Cl1 Cl 0.3557(3) -0.3857(2) 0.29779(19) 0.0795(7) Uani 1 1 d .
N1 N 0.6881(7) -0.0900(6) 0.3979(4) 0.0549(16) Uani 1 1 d .
N5 N 0.2724(7) 0.1295(6) 0.2751(4) 0.0515(15) Uani 1 1 d .
N4 N 0.3764(6) 0.0997(6) 0.3897(4) 0.0504(15) Uani 1 1 d .
N2 N 0.8236(7) -0.1815(6) 0.2871(4) 0.0552(16) Uani 1 1 d .
C10 C 0.3338(8) 0.0411(7) 0.3343(5) 0.0519(18) Uani 1 1 d .
H10 H 0.3442 -0.0492 0.3354 0.062 Uiso 1 1 calc R
C1 C 0.6850(9) -0.1502(8) 0.3321(5) 0.060(2) Uani 1 1 d .
H1 H 0.5985 -0.1689 0.3182 0.072 Uiso 1 1 calc R
O1 O 0.3456(7) -0.1759(6) 0.5197(4) 0.0739(16) Uani 1 1 d .
C12 C 0.2774(10) 0.2508(8) 0.2935(6) 0.062(2) Uani 1 1 d .
H12 H 0.2439 0.3308 0.2636 0.074 Uiso 1 1 calc R
C13 C 0.2138(9) 0.0971(8) 0.2033(5) 0.059(2) Uani 1 1 d .
C4 C 0.8598(9) -0.2531(8) 0.2140(5) 0.0568(19) Uani 1 1 d .
C2 C 0.8359(9) -0.0827(9) 0.3948(7) 0.072(2) Uani 1 1 d .
H2 H 0.8737 -0.0463 0.4340 0.086 Uiso 1 1 calc R
C7 C 0.9230(11) -0.3929(9) 0.0758(6) 0.073(3) Uani 1 1 d .
C11 C 0.3416(9) 0.2306(7) 0.3647(5) 0.0553(19) Uani 1 1 d .
H11 H 0.3594 0.2965 0.3926 0.066 Uiso 1 1 calc R
N16 N 0.2204(10) -0.3622(8) 0.5537(6) 0.081(2) Uani 1 1 d .
N3 N 0.9421(9) -0.4679(9) 0.0045(5) 0.084(2) Uani 1 1 d .
C9 C 0.9896(10) -0.3245(9) 0.2000(6) 0.072(2) Uani 1 1 d .
H9 H 1.0547 -0.3248 0.2368 0.086 Uiso 1 1 calc R
O3 O 0.4645(12) -0.4512(10) 0.3424(8) 0.145(4) Uani 1 1 d .
C18 C 0.2844(13) 0.0018(10) 0.1590(6) 0.081(3) Uani 1 1 d .
H18 H 0.3713 -0.0398 0.1720 0.098 Uiso 1 1 calc R
N6 N 0.0501(10) -0.0298(10) 0.0043(7) 0.108(3) Uani 1 1 d .
C3 C 0.9183(10) -0.1379(10) 0.3246(6) 0.076(3) Uani 1 1 d .
H3 H 1.0214 -0.1438 0.3065 0.091 Uiso 1 1 calc R
O4 O 0.2202(11) -0.4480(10) 0.3414(9) 0.153(4) Uani 1 1 d .
C6 C 0.7931(11) -0.3202(10) 0.0905(7) 0.082(3) Uani 1 1 d .
H6 H 0.7255 -0.3178 0.0550 0.099 Uiso 1 1 calc R
C8 C 1.0261(11) -0.3964(9) 0.1323(6) 0.077(3) Uani 1 1 d .
H8 H 1.1149 -0.4461 0.1229 0.093 Uiso 1 1 calc R
C16 C 0.1013(14) 0.0262(12) 0.0760(6) 0.087(3) Uani 1 1 d .
C15 C 0.0312(13) 0.1221(14) 0.1186(8) 0.101(4) Uani 1 1 d .
H15 H -0.0540 0.1642 0.1033 0.122 Uiso 1 1 calc R
C5 C 0.7643(11) -0.2478(10) 0.1621(6) 0.081(3) Uani 1 1 d .
H5 H 0.6773 -0.1960 0.1727 0.098 Uiso 1 1 calc R
C14 C 0.0873(11) 0.1608(11) 0.1880(7) 0.085(3) Uani 1 1 d .
H14 H 0.0393 0.2251 0.2199 0.102 Uiso 1 1 calc R
C17 C 0.2256(14) -0.0326(12) 0.0947(7) 0.098(4) Uani 1 1 d .
H17 H 0.2735 -0.0980 0.0638 0.117 Uiso 1 1 calc R
C23 C 0.6270(15) 0.228(3) 0.1494(13) 0.160(8) Uani 1 1 d D
C19 C 0.3378(11) -0.2950(11) 0.5374(7) 0.077(3) Uani 1 1 d .
H19 H 0.4263 -0.3434 0.5395 0.092 Uiso 1 1 calc R
O2 O 0.3434(16) -0.2581(8) 0.3059(8) 0.168(5) Uani 1 1 d .
C24 C 0.688(2) 0.303(2) 0.2020(15) 0.188(9) Uani 1 1 d .
H24A H 0.7215 0.2431 0.2498 0.282 Uiso 1 1 calc R
H24B H 0.6121 0.3624 0.2279 0.282 Uiso 1 1 calc R
H24C H 0.7700 0.3531 0.1626 0.282 Uiso 1 1 calc R
O5 O 0.3793(14) -0.4047(14) 0.2076(8) 0.171(5) Uani 1 1 d .
C20 C 0.0856(16) -0.300(2) 0.5474(17) 0.195(10) Uani 1 1 d .
H20A H 0.0107 -0.3647 0.5628 0.293 Uiso 1 1 calc R
H20B H 0.0925 -0.2519 0.4864 0.293 Uiso 1 1 calc R
H20C H 0.0595 -0.2400 0.5888 0.293 Uiso 1 1 calc R
C22 C 0.581(3) 0.335(2) 0.0846(16) 0.235(12) Uiso 1 1 d D
H22A H 0.5394 0.2999 0.0440 0.352 Uiso 1 1 calc R
H22B H 0.6646 0.3868 0.0503 0.352 Uiso 1 1 calc R
H22C H 0.5066 0.3904 0.1164 0.352 Uiso 1 1 calc R
C21 C 0.228(2) -0.5065(13) 0.5755(12) 0.155(7) Uani 1 1 d .
H21A H 0.1311 -0.5397 0.5860 0.233 Uiso 1 1 calc R
H21B H 0.2653 -0.5354 0.6293 0.233 Uiso 1 1 calc R
H21C H 0.2942 -0.5391 0.5257 0.233 Uiso 1 1 calc R
O6 O 0.6182(16) 0.1001(16) 0.1653(10) 0.179(5) Uiso 1 1 d .

loop_
_atom_site_aniso_label
_atom_site_aniso_U_11
_atom_site_aniso_U_22
_atom_site_aniso_U_33
_atom_site_aniso_U_23
_atom_site_aniso_U_13
_atom_site_aniso_U_12
Cd1 0.0530(5) 0.0491(5) 0.0369(4) -0.0225(3) -0.0202(3) 0.0130(3)
Cl1 0.0871(16) 0.0626(13) 0.1039(19) -0.0324(13) -0.0417(14) 0.0109(12)
N1 0.060(4) 0.073(4) 0.039(3) -0.032(3) -0.016(3) 0.019(3)
N5 0.070(4) 0.056(4) 0.042(3) -0.017(3) -0.034(3) 0.000(3)
N4 0.058(3) 0.059(4) 0.044(3) -0.022(3) -0.024(3) 0.009(3)
N2 0.063(4) 0.060(4) 0.046(3) -0.028(3) -0.007(3) 0.008(3)
C10 0.071(5) 0.049(4) 0.050(4) -0.021(3) -0.035(4) 0.010(4)
C1 0.065(5) 0.066(5) 0.061(5) -0.039(4) -0.022(4) 0.016(4)
O1 0.092(4) 0.060(4) 0.082(4) -0.022(3) -0.033(3) -0.011(3)
C12 0.083(5) 0.048(4) 0.067(5) -0.017(4) -0.042(4) 0.011(4)
C13 0.075(5) 0.065(5) 0.047(4) -0.009(4) -0.036(4) -0.007(4)
C4 0.073(5) 0.059(5) 0.043(4) -0.028(4) -0.013(4) 0.013(4)
C2 0.064(5) 0.083(6) 0.083(6) -0.049(5) -0.017(4) 0.003(4)
C7 0.096(6) 0.066(5) 0.055(5) -0.038(4) 0.001(5) 0.004(5)
C11 0.069(5) 0.048(4) 0.060(5) -0.021(4) -0.033(4) 0.010(4)
N16 0.086(5) 0.082(6) 0.081(6) -0.016(5) -0.027(4) -0.018(5)
N3 0.088(5) 0.100(6) 0.067(5) -0.045(5) -0.006(4) 0.016(4)
C9 0.078(6) 0.086(6) 0.053(5) -0.034(5) -0.007(4) 0.011(5)
O3 0.139(8) 0.131(8) 0.186(10) -0.022(7) -0.100(8) 0.037(6)
C18 0.113(7) 0.086(7) 0.069(6) -0.037(5) -0.049(5) 0.007(6)
N6 0.093(7) 0.097(7) 0.107(7) 0.001(6) 0.000(6) 0.021(5)
C3 0.064(5) 0.099(7) 0.078(6) -0.057(6) -0.006(4) -0.005(5)
O4 0.109(7) 0.129(8) 0.221(12) 0.002(8) -0.064(7) -0.021(6)
C6 0.095(7) 0.094(7) 0.073(6) -0.056(6) -0.020(5) 0.008(6)
C8 0.089(6) 0.072(6) 0.071(6) -0.038(5) -0.005(5) 0.019(5)
C16 0.122(9) 0.110(8) 0.047(5) -0.018(5) -0.043(6) -0.035(7)
C15 0.091(7) 0.155(12) 0.080(7) -0.026(8) -0.060(6) -0.001(7)
C5 0.087(6) 0.091(7) 0.068(6) -0.043(5) -0.007(5) 0.018(5)
C14 0.090(7) 0.111(8) 0.076(6) -0.031(6) -0.052(5) 0.011(6)
C17 0.132(9) 0.111(8) 0.083(7) -0.047(7) -0.065(7) 0.006(7)
C23 0.062(7) 0.26(3) 0.156(16) -0.086(18) 0.015(8) 0.000(11)
C19 0.079(6) 0.091(8) 0.074(6) -0.024(6) -0.038(5) -0.004(5)
O2 0.296(15) 0.059(5) 0.188(11) -0.048(6) -0.114(11) 0.014(7)
C24 0.139(15) 0.21(2) 0.18(2) -0.037(17) 0.020(14) -0.003(15)
O5 0.198(11) 0.224(13) 0.118(8) -0.097(8) -0.047(7) 0.025(10)
C20 0.076(9) 0.185(18) 0.33(3) -0.101(19) -0.014(13) -0.004(10)
C21 0.24(2) 0.080(9) 0.165(15) 0.018(9) -0.101(15) -0.050(11)

loop_
_atom_type_symbol
_atom_type_description
_atom_type_scat_dispersion_real
_atom_type_scat_dispersion_imag
_atom_type_scat_source
C C 0.0033 0.0016 'International Tables Vol C Tables 4.2.6.8 and 6.1.1.4'
H H 0.0000 0.0000 'International Tables Vol C Tables 4.2.6.8 and 6.1.1.4'
N N 0.0061 0.0033 'International Tables Vol C Tables 4.2.6.8 and 6.1.1.4'
O O 0.0106 0.0060 'International Tables Vol C Tables 4.2.6.8 and 6.1.1.4'
Cl Cl 0.1484 0.1585 'International Tables Vol C Tables 4.2.6.8 and 6.1.1.4'
Cd Cd -0.8075 1.2024 'International Tables Vol C Tables 4.2.6.8 and 6.1.1.4'

loop_
_geom_angle_atom_site_label_1
_geom_angle_atom_site_label_2
_geom_angle_atom_site_label_3
_geom_angle
_geom_angle_site_symmetry_1
_geom_angle_site_symmetry_3
N4 Cd1 N4 180.000(1) 2_656 .
N4 Cd1 N1 93.4(2) 2_656 2_656
N4 Cd1 N1 86.6(2) . 2_656
N4 Cd1 N1 86.6(2) 2_656 .
N4 Cd1 N1 93.4(2) . .
N1 Cd1 N1 180.0(2) 2_656 .
N4 Cd1 O1 95.9(2) 2_656 .
N4 Cd1 O1 84.1(2) . .
N1 Cd1 O1 88.0(2) 2_656 .
N1 Cd1 O1 92.0(2) . .
N4 Cd1 O1 84.1(2) 2_656 2_656
N4 Cd1 O1 95.9(2) . 2_656
N1 Cd1 O1 92.0(2) 2_656 2_656
N1 Cd1 O1 88.0(2) . 2_656
O1 Cd1 O1 180.00(19) . 2_656
O2 Cl1 O4 110.1(8) . .
O2 Cl1 O3 108.8(7) . .
O4 Cl1 O3 107.3(7) . .
O2 Cl1 O5 114.4(8) . .
O4 Cl1 O5 102.7(8) . .
O3 Cl1 O5 113.2(7) . .
C1 N1 C2 105.4(6) . .
C1 N1 Cd1 131.8(5) . .
C2 N1 Cd1 122.7(5) . .
C10 N5 C12 108.0(6) . .
C10 N5 C13 124.9(6) . .
C12 N5 C13 127.1(6) . .
C10 N4 C11 105.7(6) . .
C10 N4 Cd1 126.1(5) . .
C11 N4 Cd1 128.1(5) . .
C3 N2 C1 107.4(6) . .
C3 N2 C4 126.9(7) . .
C1 N2 C4 125.6(7) . .
N4 C10 N5 110.7(6) . .
N1 C1 N2 111.3(7) . .
C19 O1 Cd1 144.8(6) . .
N5 C12 C11 105.2(7) . .
C14 C13 C18 123.4(8) . .
C14 C13 N5 117.5(8) . .
C18 C13 N5 119.0(7) . .
C5 C4 C9 121.8(7) . .
C5 C4 N2 119.0(7) . .
C9 C4 N2 119.1(7) . .
C3 C2 N1 108.6(7) . .
C6 C7 C8 120.3(7) . .
C6 C7 N3 114.7(9) . .
C8 C7 N3 124.9(8) . .
C12 C11 N4 110.3(7) . .
C19 N16 C20 120.8(11) . .
C19 N16 C21 120.8(11) . .
C20 N16 C21 118.4(12) . .
N3 N3 C7 111.8(11) 2_745 .
C4 C9 C8 120.7(9) . .
C13 C18 C17 118.9(10) . .
N6 N6 C16 103.8(15) 2 .
N2 C3 C2 107.2(8) . .
C7 C6 C5 117.8(9) . .
C9 C8 C7 118.3(8) . .
C17 C16 C15 120.8(9) . .
C17 C16 N6 113.1(10) . .
C15 C16 N6 126.1(10) . .
C16 C15 C14 120.5(10) . .
C4 C5 C6 121.1(9) . .
C13 C14 C15 115.4(10) . .
C16 C17 C18 120.9(11) . .
O6 C23 C22 134(2) . .
O6 C23 C24 126(2) . .
C22 C23 C24 100(2) . .
O1 C19 N16 127.2(10) . .

loop_
_geom_bond_atom_site_label_1
_geom_bond_atom_site_label_2
_geom_bond_distance
_geom_bond_site_symmetry_2
Cd1 N4 2.313(6) 2_656
Cd1 N4 2.313(6) .
Cd1 N1 2.320(5) 2_656
Cd1 N1 2.320(5) .
Cd1 O1 2.341(6) .
Cd1 O1 2.341(6) 2_656
Cl1 O2 1.347(8) .
Cl1 O4 1.410(10) .
Cl1 O3 1.414(8) .
Cl1 O5 1.413(10) .
N1 C1 1.311(9) .
N1 C2 1.373(10) .
N5 C10 1.350(9) .
N5 C12 1.354(10) .
N5 C13 1.466(8) .
N4 C10 1.304(8) .
N4 C11 1.364(9) .
N2 C3 1.326(10) .
N2 C1 1.350(10) .
N2 C4 1.440(8) .
O1 C19 1.212(11) .
C12 C11 1.354(10) .
C13 C14 1.348(12) .
C13 C18 1.352(12) .
C4 C5 1.332(12) .
C4 C9 1.353(11) .
C2 C3 1.366(11) .
C7 C6 1.362(13) .
C7 C8 1.447(13) .
C7 N3 1.449(10) .
N16 C19 1.289(12) .
N16 C20 1.375(17) .
N16 C21 1.462(15) .
N3 N3 1.208(15) 2_745
C9 C8 1.372(11) .
C18 C17 1.372(12) .
N6 N6 1.094(17) 2
N6 C16 1.546(15) .
C6 C5 1.427(11) .
C16 C17 1.329(16) .
C16 C15 1.341(16) .
C15 C14 1.448(13) .
C23 O6 1.31(2) .
C23 C22 1.446(17) .
C23 C24 1.47(3) .

loop_
_geom_torsion_atom_site_label_1
_geom_torsion_atom_site_label_2
_geom_torsion_atom_site_label_3
_geom_torsion_atom_site_label_4
_geom_torsion
_geom_torsion_site_symmetry_1
_geom_torsion_site_symmetry_4
N4 Cd1 N1 C1 136.0(8) 2_656 .
N4 Cd1 N1 C1 -44.0(8) . .
O1 Cd1 N1 C1 40.2(8) . .
O1 Cd1 N1 C1 -139.8(8) 2_656 .
N4 Cd1 N1 C2 -46.9(7) 2_656 .
N4 Cd1 N1 C2 133.1(7) . .
O1 Cd1 N1 C2 -142.7(7) . .
O1 Cd1 N1 C2 37.3(7) 2_656 .
N1 Cd1 N4 C10 -126.0(6) 2_656 .
N1 Cd1 N4 C10 54.0(6) . .
O1 Cd1 N4 C10 -37.6(6) . .
O1 Cd1 N4 C10 142.4(6) 2_656 .
N1 Cd1 N4 C11 58.7(6) 2_656 .
N1 Cd1 N4 C11 -121.3(6) . .
O1 Cd1 N4 C11 147.0(7) . .
O1 Cd1 N4 C11 -33.0(7) 2_656 .
C11 N4 C10 N5 -0.3(9) . .
Cd1 N4 C10 N5 -176.5(5) . .
C12 N5 C10 N4 0.5(9) . .
C13 N5 C10 N4 179.6(7) . .
C2 N1 C1 N2 -0.1(10) . .
Cd1 N1 C1 N2 177.4(5) . .
C3 N2 C1 N1 -1.0(10) . .
C4 N2 C1 N1 177.1(7) . .
N4 Cd1 O1 C19 -34.9(11) 2_656 .
N4 Cd1 O1 C19 145.1(11) . .
N1 Cd1 O1 C19 -128.2(11) 2_656 .
N1 Cd1 O1 C19 51.8(11) . .
C10 N5 C12 C11 -0.5(9) . .
C13 N5 C12 C11 -179.6(7) . .
C10 N5 C13 C14 140.3(9) . .
C12 N5 C13 C14 -40.7(13) . .
C10 N5 C13 C18 -36.7(12) . .
C12 N5 C13 C18 142.2(9) . .
C3 N2 C4 C5 -155.3(10) . .
C1 N2 C4 C5 27.0(13) . .
C3 N2 C4 C9 25.0(13) . .
C1 N2 C4 C9 -152.7(9) . .
C1 N1 C2 C3 1.1(11) . .
Cd1 N1 C2 C3 -176.6(7) . .
N5 C12 C11 N4 0.3(10) . .
C10 N4 C11 C12 0.0(9) . .
Cd1 N4 C11 C12 176.1(5) . .
C6 C7 N3 N3 -178.8(11) . 2_745
C8 C7 N3 N3 -2.0(17) . 2_745
C5 C4 C9 C8 -1.2(15) . .
N2 C4 C9 C8 178.5(9) . .
C14 C13 C18 C17 0.2(16) . .
N5 C13 C18 C17 177.1(9) . .
C1 N2 C3 C2 1.7(11) . .
C4 N2 C3 C2 -176.4(8) . .
N1 C2 C3 N2 -1.8(12) . .
C8 C7 C6 C5 0.6(15) . .
N3 C7 C6 C5 177.6(9) . .
C4 C9 C8 C7 0.6(15) . .
C6 C7 C8 C9 -0.3(15) . .
N3 C7 C8 C9 -177.0(9) . .
N6 N6 C16 C17 -178.6(13) 2 .
N6 N6 C16 C15 2.5(19) 2 .
C17 C16 C15 C14 -2.0(19) . .
N6 C16 C15 C14 176.8(10) . .
C9 C4 C5 C6 1.6(16) . .
N2 C4 C5 C6 -178.1(9) . .
C7 C6 C5 C4 -1.3(16) . .
C18 C13 C14 C15 -1.1(16) . .
N5 C13 C14 C15 -178.0(9) . .
C16 C15 C14 C13 2.0(17) . .
C15 C16 C17 C18 1.0(19) . .
N6 C16 C17 C18 -177.9(11) . .
C13 C18 C17 C16 -0.1(18) . .
Cd1 O1 C19 N16 170.7(7) . .
C20 N16 C19 O1 3.5(19) . .
C21 N16 C19 O1 -179.0(11) . .
